data_4120971
loop_
_publ_author_name
'Pascal N\"osel'
'Laura Nunes dos Santos Comprido'
'Tobias Lauterbach'
'Matthias Rudolph'
'Frank Rominger'
'A. Stephen K. Hashmi'

_publ_contact_author_address
;
        Organisch-Chemisches Institut
        Universit\"at Heidelberg
        Im Neuenheimer Feld 270
        D-69120 Heidelberg
        Germany
;
_publ_contact_author_email hashmi@hashmi.de
_publ_contact_author_fax '049 6221 54- 4205'
_publ_contact_author_name 'Hashmi, A. Stephen K.'
_publ_contact_author_phone '049 6221 54- 8413'
_publ_section_title
;
 1,6-Carbene Transfer: Gold-Catalyzed Oxidative Diyne Cyclizations
;
_journal_name_full 'Journal of the American Chemical Society'
_journal_page_first 15662
_journal_page_last 15666
_journal_paper_doi 10.1021/ja4085385
_journal_volume 135
_journal_year 2013
_chemical_formula_sum 'C20 H26 O'
_chemical_formula_weight 282.41
_chemical_name_systematic
; 
 ? 
;
_space_group_IT_number 2
_symmetry_cell_setting triclinic
_symmetry_space_group_name_Hall '-P 1'
_symmetry_space_group_name_H-M 'P -1'
_atom_sites_solution_hydrogens geom
_atom_sites_solution_primary direct
_atom_sites_solution_secondary difmap
_audit_creation_method SHELXL-97
_cell_angle_alpha 96.591(12)
_cell_angle_beta 101.950(8)
_cell_angle_gamma 100.568(9)
_cell_formula_units_Z 2
_cell_length_a 6.620(2)
_cell_length_b 8.488(3)
_cell_length_c 15.977(6)
_cell_measurement_reflns_used 1103
_cell_measurement_temperature 200(2)
_cell_measurement_theta_max 25.28
_cell_measurement_theta_min 2.47
_cell_volume 852.4(5)
_computing_cell_refinement 'Bruker SAINT'
_computing_data_collection 'Bruker APEX2'
_computing_data_reduction 'Bruker SAINT'
_computing_molecular_graphics 'Bruker SHELXTL'
_computing_publication_material 'Bruker SHELXTL'
_computing_structure_refinement 'SHELXL-97 (Sheldrick, 2008)'
_computing_structure_solution 'SHELXS-97 (Sheldrick, 2008)'
_diffrn_ambient_temperature 200(2)
_diffrn_measured_fraction_theta_full 1.000
_diffrn_measured_fraction_theta_max 1.000
_diffrn_measurement_device_type 'Bruker APEX-II Quazar'
_diffrn_measurement_method '\f and \w scans'
_diffrn_radiation_monochromator mirror
_diffrn_radiation_source 'ImuS microsource'
_diffrn_radiation_type MoK\a
_diffrn_radiation_wavelength 0.71073
_diffrn_reflns_av_R_equivalents 0.0769
_diffrn_reflns_av_sigmaI/netI 0.0782
_diffrn_reflns_limit_h_max 6
_diffrn_reflns_limit_h_min -6
_diffrn_reflns_limit_k_max 8
_diffrn_reflns_limit_k_min -8
_diffrn_reflns_limit_l_max 15
_diffrn_reflns_limit_l_min -15
_diffrn_reflns_number 7053
_diffrn_reflns_theta_full 19.98
_diffrn_reflns_theta_max 19.98
_diffrn_reflns_theta_min 1.32
_exptl_absorpt_coefficient_mu 0.065
_exptl_absorpt_correction_T_max 0.9980
_exptl_absorpt_correction_T_min 0.9838
_exptl_absorpt_correction_type multi-scan
_exptl_absorpt_process_details
;
Sheldrick, G. M. (2008). <i>SADABS</i>. University of G\"ottingen, Germany.
;
_exptl_crystal_colour yellow
_exptl_crystal_density_diffrn 1.100
_exptl_crystal_description plate
_exptl_crystal_F_000 308
_exptl_crystal_size_max 0.25
_exptl_crystal_size_mid 0.07
_exptl_crystal_size_min 0.03
_refine_diff_density_max 0.174
_refine_diff_density_min -0.171
_refine_diff_density_rms 0.035
_refine_ls_extinction_method none
_refine_ls_goodness_of_fit_ref 1.063
_refine_ls_hydrogen_treatment constr
_refine_ls_matrix_type full
_refine_ls_number_parameters 197
_refine_ls_number_reflns 1598
_refine_ls_number_restraints 62
_refine_ls_restrained_S_all 1.045
_refine_ls_R_factor_all 0.1126
_refine_ls_R_factor_gt 0.0587
_refine_ls_shift/su_max 0.000
_refine_ls_shift/su_mean 0.000
_refine_ls_structure_factor_coef Fsqd
_refine_ls_weighting_details 'calc w=1/[\s^2^(Fo^2^)+(0.0470P)^2^+0.5221P] where P=(Fo^2^+2Fc^2^)/3'
_refine_ls_weighting_scheme calc
_refine_ls_wR_factor_gt 0.1259
_refine_ls_wR_factor_ref 0.1462
_reflns_number_gt 949
_reflns_number_total 1598
_reflns_threshold_expression >2sigma(I)
_cod_data_source_file ja4085385_si_002_2.cif
_cod_data_source_block pno34
_cod_original_cell_volume 852.5(5)
_cod_database_code 4120971

loop_
_symmetry_equiv_pos_as_xyz
'x, y, z'
'-x, -y, -z'

loop_
_atom_site_label
_atom_site_type_symbol
_atom_site_fract_x
_atom_site_fract_y
_atom_site_fract_z
_atom_site_U_iso_or_equiv
_atom_site_adp_type
_atom_site_occupancy
_atom_site_symmetry_multiplicity
_atom_site_calc_flag
_atom_site_refinement_flags
C1 C 0.5449(8) 0.9435(6) 0.2843(3) 0.0470(14) Uani 1 1 d U
O1 O 0.7034(5) 1.0311(4) 0.2730(2) 0.0631(11) Uani 1 1 d U
C2 C 0.3309(8) 0.8979(6) 0.2264(3) 0.0441(13) Uani 1 1 d U
C3 C 0.2295(8) 0.9457(6) 0.1427(3) 0.0531(14) Uani 1 1 d U
C4 C -0.0025(8) 0.8538(7) 0.1313(3) 0.0720(17) Uani 1 1 d U
H4A H -0.0485 0.7789 0.0754 0.086 Uiso 1 1 calc R
H4B H -0.0959 0.9326 0.1303 0.086 Uiso 1 1 calc R
C5 C -0.0223(7) 0.7556(6) 0.2069(3) 0.0499(14) Uani 1 1 d U
H5 H -0.1155 0.8022 0.2403 0.060 Uiso 1 1 calc R
C6 C 0.2010(7) 0.8019(6) 0.2622(3) 0.0418(13) Uani 1 1 d U
C7 C 0.3143(7) 0.7808(5) 0.3501(3) 0.0411(13) Uani 1 1 d U
C8 C 0.2545(8) 0.7112(6) 0.4169(3) 0.0465(13) Uani 1 1 d U
H8 H 0.1109 0.6596 0.4106 0.056 Uiso 1 1 calc R
C9 C 0.4028(8) 0.7151(6) 0.4949(3) 0.0463(13) Uani 1 1 d U
C10 C 0.6143(8) 0.7911(6) 0.5039(3) 0.0470(13) Uani 1 1 d U
C11 C 0.6719(8) 0.8662(5) 0.4370(3) 0.0498(14) Uani 1 1 d U
H11 H 0.8143 0.9211 0.4436 0.060 Uiso 1 1 calc R
C12 C 0.5261(8) 0.8624(5) 0.3614(3) 0.0426(13) Uani 1 1 d U
C13 C 0.3247(9) 0.8944(8) 0.0679(3) 0.091(2) Uani 1 1 d U
H13A H 0.2419 0.9169 0.0140 0.136 Uiso 1 1 calc R
H13B H 0.3227 0.7780 0.0630 0.136 Uiso 1 1 calc R
H13C H 0.4708 0.9553 0.0785 0.136 Uiso 1 1 calc R
C14 C 0.2449(9) 1.1296(6) 0.1533(3) 0.094(2) Uani 1 1 d U
H14A H 0.1713 1.1579 0.0991 0.141 Uiso 1 1 calc R
H14B H 0.3939 1.1855 0.1672 0.141 Uiso 1 1 calc R
H14C H 0.1795 1.1628 0.2002 0.141 Uiso 1 1 calc R
C15 C -0.1200(8) 0.5723(6) 0.1771(3) 0.0561(15) Uani 1 1 d U
C16 C 0.0162(10) 0.4913(7) 0.1284(4) 0.105(2) Uani 1 1 d U
H16A H 0.0298 0.5428 0.0775 0.157 Uiso 1 1 calc R
H16B H -0.0494 0.3759 0.1099 0.157 Uiso 1 1 calc R
H16C H 0.1565 0.5027 0.1664 0.157 Uiso 1 1 calc R
C17 C -0.1426(10) 0.4875(7) 0.2545(4) 0.105(2) Uani 1 1 d U
H17A H -0.2262 0.5410 0.2880 0.157 Uiso 1 1 calc R
H17B H -0.0022 0.4931 0.2911 0.157 Uiso 1 1 calc R
H17C H -0.2138 0.3735 0.2341 0.157 Uiso 1 1 calc R
C18 C -0.3396(8) 0.5497(7) 0.1177(4) 0.096(2) Uani 1 1 d U
H18A H -0.4294 0.6019 0.1485 0.145 Uiso 1 1 calc R
H18B H -0.4024 0.4335 0.1005 0.145 Uiso 1 1 calc R
H18C H -0.3278 0.5991 0.0659 0.145 Uiso 1 1 calc R
C19 C 0.3309(8) 0.6371(6) 0.5667(3) 0.0610(16) Uani 1 1 d U
H19A H 0.1774 0.5963 0.5499 0.092 Uiso 1 1 calc R
H19B H 0.3674 0.7175 0.6195 0.092 Uiso 1 1 calc R
H19C H 0.4010 0.5468 0.5773 0.092 Uiso 1 1 calc R
C20 C 0.7782(8) 0.7928(6) 0.5862(3) 0.0706(17) Uani 1 1 d U
H20A H 0.7804 0.6810 0.5958 0.106 Uiso 1 1 calc R
H20B H 0.7421 0.8519 0.6355 0.106 Uiso 1 1 calc R
H20C H 0.9178 0.8464 0.5805 0.106 Uiso 1 1 calc R

loop_
_atom_site_aniso_label
_atom_site_aniso_U_11
_atom_site_aniso_U_22
_atom_site_aniso_U_33
_atom_site_aniso_U_23
_atom_site_aniso_U_13
_atom_site_aniso_U_12
C1 0.048(3) 0.035(4) 0.058(4) 0.005(3) 0.016(3) 0.006(3)
O1 0.055(2) 0.052(2) 0.077(3) 0.0157(19) 0.017(2) -0.0053(19)
C2 0.042(3) 0.038(3) 0.049(3) 0.008(3) 0.007(3) 0.004(3)
C3 0.053(3) 0.047(3) 0.056(4) 0.018(3) 0.009(3) 0.000(3)
C4 0.063(4) 0.072(4) 0.075(4) 0.035(3) 0.003(3) 0.001(3)
C5 0.042(3) 0.051(3) 0.057(3) 0.015(3) 0.008(3) 0.011(3)
C6 0.042(3) 0.033(3) 0.048(3) 0.007(3) 0.008(3) 0.005(2)
C7 0.042(3) 0.032(3) 0.048(3) 0.005(3) 0.010(3) 0.004(3)
C8 0.043(3) 0.047(3) 0.050(3) 0.010(3) 0.012(3) 0.007(3)
C9 0.054(3) 0.040(3) 0.043(3) 0.004(3) 0.011(3) 0.007(3)
C10 0.055(3) 0.034(3) 0.048(3) 0.003(3) 0.003(3) 0.009(3)
C11 0.047(3) 0.038(3) 0.057(4) 0.006(3) 0.004(3) 0.002(3)
C12 0.044(3) 0.036(3) 0.045(3) 0.006(3) 0.009(3) 0.005(3)
C13 0.090(5) 0.131(6) 0.059(4) 0.025(4) 0.022(3) 0.029(4)
C14 0.129(6) 0.053(4) 0.088(5) 0.026(3) -0.007(4) 0.014(4)
C15 0.052(3) 0.054(4) 0.052(4) 0.013(3) 0.000(3) -0.004(3)
C16 0.098(5) 0.065(4) 0.134(6) -0.028(4) 0.023(4) 0.003(4)
C17 0.126(6) 0.078(5) 0.074(4) 0.032(4) -0.009(4) -0.046(4)
C18 0.063(4) 0.084(5) 0.115(5) 0.033(4) -0.026(4) -0.013(3)
C19 0.071(4) 0.059(4) 0.053(4) 0.012(3) 0.016(3) 0.012(3)
C20 0.071(4) 0.069(4) 0.061(4) 0.011(3) -0.005(3) 0.010(3)

loop_
_atom_type_symbol
_atom_type_description
_atom_type_scat_dispersion_real
_atom_type_scat_dispersion_imag
_atom_type_scat_source
C C 0.0033 0.0016 'International Tables Vol C Tables 4.2.6.8 and 6.1.1.4'
H H 0.0000 0.0000 'International Tables Vol C Tables 4.2.6.8 and 6.1.1.4'
O O 0.0106 0.0060 'International Tables Vol C Tables 4.2.6.8 and 6.1.1.4'

loop_
_geom_angle_atom_site_label_1
_geom_angle_atom_site_label_2
_geom_angle_atom_site_label_3
_geom_angle
O1 C1 C2 128.0(5)
O1 C1 C12 127.1(5)
C2 C1 C12 104.9(4)
C6 C2 C1 109.9(4)
C6 C2 C3 115.6(4)
C1 C2 C3 134.3(5)
C2 C3 C13 113.1(5)
C2 C3 C14 110.5(4)
C13 C3 C14 109.1(5)
C2 C3 C4 100.2(4)
C13 C3 C4 112.8(4)
C14 C3 C4 110.8(5)
C3 C4 C5 110.5(4)
C3 C4 H4A 109.5
C5 C4 H4A 109.5
C3 C4 H4B 109.5
C5 C4 H4B 109.5
H4A C4 H4B 108.1
C6 C5 C15 117.3(4)
C6 C5 C4 101.4(4)
C15 C5 C4 114.2(4)
C6 C5 H5 107.8
C15 C5 H5 107.8
C4 C5 H5 107.8
C2 C6 C7 110.3(4)
C2 C6 C5 112.2(4)
C7 C6 C5 137.3(4)
C8 C7 C12 119.0(5)
C8 C7 C6 134.7(5)
C12 C7 C6 106.2(4)
C7 C8 C9 121.0(5)
C7 C8 H8 119.5
C9 C8 H8 119.5
C10 C9 C8 119.4(5)
C10 C9 C19 121.2(5)
C8 C9 C19 119.4(5)
C11 C10 C9 119.2(5)
C11 C10 C20 120.5(5)
C9 C10 C20 120.4(5)
C12 C11 C10 121.0(5)
C12 C11 H11 119.5
C10 C11 H11 119.5
C11 C12 C7 120.3(5)
C11 C12 C1 130.9(5)
C7 C12 C1 108.6(4)
C3 C13 H13A 109.5
C3 C13 H13B 109.5
H13A C13 H13B 109.5
C3 C13 H13C 109.5
H13A C13 H13C 109.5
H13B C13 H13C 109.5
C3 C14 H14A 109.5
C3 C14 H14B 109.5
H14A C14 H14B 109.5
C3 C14 H14C 109.5
H14A C14 H14C 109.5
H14B C14 H14C 109.5
C16 C15 C17 108.3(5)
C16 C15 C18 108.7(5)
C17 C15 C18 108.1(4)
C16 C15 C5 111.1(4)
C17 C15 C5 110.7(4)
C18 C15 C5 109.8(4)
C15 C16 H16A 109.5
C15 C16 H16B 109.5
H16A C16 H16B 109.5
C15 C16 H16C 109.5
H16A C16 H16C 109.5
H16B C16 H16C 109.5
C15 C17 H17A 109.5
C15 C17 H17B 109.5
H17A C17 H17B 109.5
C15 C17 H17C 109.5
H17A C17 H17C 109.5
H17B C17 H17C 109.5
C15 C18 H18A 109.5
C15 C18 H18B 109.5
H18A C18 H18B 109.5
C15 C18 H18C 109.5
H18A C18 H18C 109.5
H18B C18 H18C 109.5
C9 C19 H19A 109.5
C9 C19 H19B 109.5
H19A C19 H19B 109.5
C9 C19 H19C 109.5
H19A C19 H19C 109.5
H19B C19 H19C 109.5
C10 C20 H20A 109.5
C10 C20 H20B 109.5
H20A C20 H20B 109.5
C10 C20 H20C 109.5
H20A C20 H20C 109.5
H20B C20 H20C 109.5

loop_
_geom_bond_atom_site_label_1
_geom_bond_atom_site_label_2
_geom_bond_distance
C1 O1 1.229(5)
C1 C2 1.479(6)
C1 C12 1.494(6)
C2 C6 1.336(6)
C2 C3 1.502(6)
C3 C13 1.519(7)
C3 C14 1.532(6)
C3 C4 1.553(6)
C4 C5 1.557(6)
C4 H4A 0.9900
C4 H4B 0.9900
C5 C6 1.512(6)
C5 C15 1.549(6)
C5 H5 1.0000
C6 C7 1.496(6)
C7 C8 1.370(6)
C7 C12 1.411(6)
C8 C9 1.410(6)
C8 H8 0.9500
C9 C10 1.401(6)
C9 C19 1.505(6)
C10 C11 1.390(6)
C10 C20 1.519(6)
C11 C12 1.374(6)
C11 H11 0.9500
C13 H13A 0.9800
C13 H13B 0.9800
C13 H13C 0.9800
C14 H14A 0.9800
C14 H14B 0.9800
C14 H14C 0.9800
C15 C16 1.511(7)
C15 C17 1.520(6)
C15 C18 1.528(6)
C16 H16A 0.9800
C16 H16B 0.9800
C16 H16C 0.9800
C17 H17A 0.9800
C17 H17B 0.9800
C17 H17C 0.9800
C18 H18A 0.9800
C18 H18B 0.9800
C18 H18C 0.9800
C19 H19A 0.9800
C19 H19B 0.9800
C19 H19C 0.9800
C20 H20A 0.9800
C20 H20B 0.9800
C20 H20C 0.9800

loop_
_geom_torsion_atom_site_label_1
_geom_torsion_atom_site_label_2
_geom_torsion_atom_site_label_3
_geom_torsion_atom_site_label_4
_geom_torsion
O1 C1 C2 C6 -179.3(5)
C12 C1 C2 C6 -0.6(5)
O1 C1 C2 C3 -5.0(9)
C12 C1 C2 C3 173.7(5)
C6 C2 C3 C13 -121.2(5)
C1 C2 C3 C13 64.7(7)
C6 C2 C3 C14 116.1(5)
C1 C2 C3 C14 -57.9(7)
C6 C2 C3 C4 -0.9(6)
C1 C2 C3 C4 -174.9(5)
C2 C3 C4 C5 -1.3(5)
C13 C3 C4 C5 119.3(5)
C14 C3 C4 C5 -118.0(5)
C3 C4 C5 C6 2.6(5)
C3 C4 C5 C15 -124.6(5)
C1 C2 C6 C7 2.8(5)
C3 C2 C6 C7 -172.7(4)
C1 C2 C6 C5 178.2(4)
C3 C2 C6 C5 2.8(6)
C15 C5 C6 C2 121.9(5)
C4 C5 C6 C2 -3.2(5)
C15 C5 C6 C7 -64.4(7)
C4 C5 C6 C7 170.4(5)
C2 C6 C7 C8 172.1(5)
C5 C6 C7 C8 -1.6(9)
C2 C6 C7 C12 -4.1(5)
C5 C6 C7 C12 -177.8(5)
C12 C7 C8 C9 -2.4(7)
C6 C7 C8 C9 -178.2(4)
C7 C8 C9 C10 -0.1(7)
C7 C8 C9 C19 -179.9(4)
C8 C9 C10 C11 2.3(7)
C19 C9 C10 C11 -177.8(4)
C8 C9 C10 C20 -178.3(4)
C19 C9 C10 C20 1.6(7)
C9 C10 C11 C12 -2.1(7)
C20 C10 C11 C12 178.5(4)
C10 C11 C12 C7 -0.4(7)
C10 C11 C12 C1 174.6(5)
C8 C7 C12 C11 2.6(7)
C6 C7 C12 C11 179.6(4)
C8 C7 C12 C1 -173.3(4)
C6 C7 C12 C1 3.6(5)
O1 C1 C12 C11 1.3(8)
C2 C1 C12 C11 -177.4(5)
O1 C1 C12 C7 176.8(5)
C2 C1 C12 C7 -2.0(5)
C6 C5 C15 C16 -56.3(6)
C4 C5 C15 C16 62.2(6)
C6 C5 C15 C17 64.1(6)
C4 C5 C15 C17 -177.4(4)
C6 C5 C15 C18 -176.6(4)
C4 C5 C15 C18 -58.1(6)
